data_7019501
loop_
_publ_author_name
'Liu, Ya-Ming'
'Lin, Yi-Chun'
'Chen, Wen-Ching'
'Cheng, Jen-Hao'
'Chen, Yi-Lin'
'Yap, Glenn P. A.'
'Sun, Shih-Sheng'
'Ong, Tiow-Gan'

_publ_section_title
;
 Synthesis and characterization of para-pyridine linked NHC palladium
 complexes and their studies for the Heck-Mizoroki coupling reaction.
;
_journal_issue 24
_journal_name_full 'Dalton transactions (Cambridge, England : 2003)'
_journal_page_first 7382
_journal_page_last 7389
_journal_paper_doi 10.1039/c2dt30520h
_journal_volume 41
_journal_year 2012
_chemical_formula_sum 'C38 H42 Cl2 N6 O3 Pd'
_chemical_formula_weight 808.08
_chemical_name_systematic
;
?
;
_space_group_IT_number 14
_symmetry_cell_setting monoclinic
_symmetry_space_group_name_Hall '-P 2yn'
_symmetry_space_group_name_H-M 'P 1 21/n 1'
_atom_sites_solution_hydrogens geom
_atom_sites_solution_primary direct
_atom_sites_solution_secondary difmap
_audit_creation_method SHELXL-97
_cell_angle_alpha 90.00
_cell_angle_beta 102.0670(10)
_cell_angle_gamma 90.00
_cell_formula_units_Z 4
_cell_length_a 12.7736(4)
_cell_length_b 19.7296(7)
_cell_length_c 14.8140(5)
_cell_measurement_reflns_used 9917
_cell_measurement_temperature 100(2)
_cell_measurement_theta_max 27.05
_cell_measurement_theta_min 2.37
_cell_volume 3650.9(2)
_computing_cell_refinement 'SAINT (Bruker, 2002)'
_computing_data_collection 'SMART (Bruker, 2002)'
_computing_data_reduction SAINT
_computing_molecular_graphics 'SHELXTL (Sheldrick, 2001)'
_computing_publication_material 'SHELXTL (Sheldrick, 2001)'
_computing_structure_refinement 'SHELXL-97 (Sheldrick, 1997)'
_computing_structure_solution 'SHELXS-97 (Sheldrick, 1990)'
_diffrn_ambient_temperature 100(2)
_diffrn_detector_area_resol_mean 836.6
_diffrn_measured_fraction_theta_full 0.999
_diffrn_measured_fraction_theta_max 0.997
_diffrn_measurement_device_type 'Bruker AXS APEX diffractometer'
_diffrn_measurement_method \w
_diffrn_radiation_monochromator graphite
_diffrn_radiation_source 'fine-focus sealed tube'
_diffrn_radiation_type MoK\a
_diffrn_radiation_wavelength 0.71073
_diffrn_reflns_av_R_equivalents 0.0353
_diffrn_reflns_av_sigmaI/netI 0.0377
_diffrn_reflns_limit_h_max 16
_diffrn_reflns_limit_h_min -13
_diffrn_reflns_limit_k_max 25
_diffrn_reflns_limit_k_min -24
_diffrn_reflns_limit_l_max 17
_diffrn_reflns_limit_l_min -18
_diffrn_reflns_number 30770
_diffrn_reflns_theta_full 25.00
_diffrn_reflns_theta_max 27.09
_diffrn_reflns_theta_min 1.92
_diffrn_standards_decay_% 1
_diffrn_standards_interval_count 0
_diffrn_standards_interval_time 0
_diffrn_standards_number 0
_exptl_absorpt_coefficient_mu 0.701
_exptl_absorpt_correction_type multi-scan
_exptl_absorpt_process_details 'SADABS (Sheldrick, 2003)'
_exptl_crystal_colour colourless
_exptl_crystal_density_diffrn 1.470
_exptl_crystal_density_method 'not measured'
_exptl_crystal_description PRISM
_exptl_crystal_F_000 1664
_exptl_crystal_size_max 0.20
_exptl_crystal_size_mid 0.20
_exptl_crystal_size_min 0.18
_refine_diff_density_max 0.728
_refine_diff_density_min -0.751
_refine_diff_density_rms 0.083
_refine_ls_extinction_method none
_refine_ls_goodness_of_fit_ref 1.024
_refine_ls_hydrogen_treatment constr
_refine_ls_matrix_type full
_refine_ls_number_parameters 457
_refine_ls_number_reflns 8034
_refine_ls_number_restraints 0
_refine_ls_restrained_S_all 1.024
_refine_ls_R_factor_all 0.0430
_refine_ls_R_factor_gt 0.0333
_refine_ls_shift/su_max 0.000
_refine_ls_shift/su_mean 0.000
_refine_ls_structure_factor_coef Fsqd
_refine_ls_weighting_details 'calc w=1/[\s^2^(Fo^2^)+(0.0457P)^2^+3.1731P] where P=(Fo^2^+2Fc^2^)/3'
_refine_ls_weighting_scheme calc
_refine_ls_wR_factor_gt 0.0851
_refine_ls_wR_factor_ref 0.0910
_reflns_number_gt 6711
_reflns_number_total 8034
_reflns_threshold_expression >2sigma(I)
_cod_data_source_file c2dt30520h.txt
_cod_data_source_block i11686
_cod_depositor_comments
;
The following automatic conversions were performed:

'_symmetry_cell_setting' value 'Monoclinic' changed to 'monoclinic'
according to /home/saulius/struct/CIF-dictionaries/cif_core.dic
dictionary named 'cif_core.dic' version 2.4.1 from 2010-06-29.

Automatic conversion script
Id: cif_fix_values 1891 2012-01-12 08:04:46Z andrius 
;
_cod_original_sg_symbol_H-M P2(1)/n
_cod_database_code 7019501

loop_
_symmetry_equiv_pos_as_xyz
'x, y, z'
'-x+1/2, y+1/2, -z+1/2'
'-x, -y, -z'
'x-1/2, -y-1/2, z-1/2'

loop_
_atom_site_label
_atom_site_type_symbol
_atom_site_fract_x
_atom_site_fract_y
_atom_site_fract_z
_atom_site_U_iso_or_equiv
_atom_site_adp_type
_atom_site_occupancy
_atom_site_symmetry_multiplicity
_atom_site_calc_flag
_atom_site_refinement_flags
Pd Pd 0.756243(14) 0.208671(9) 0.673798(12) 0.01331(7) Uani 1 1 d .
N1 N 0.60030(16) 0.09557(10) 0.60655(13) 0.0169(4) Uani 1 1 d .
N2 N 0.61634(16) 0.11354(10) 0.75128(13) 0.0165(4) Uani 1 1 d .
N3 N 0.85300(18) 0.00530(11) 1.03059(15) 0.0231(5) Uani 1 1 d .
H3A H 0.8939 -0.0227 1.0687 0.028 Uiso 1 1 calc R
N4 N 0.56745(16) 0.30446(10) 0.63595(14) 0.0160(4) Uani 1 1 d .
N5 N 0.63696(16) 0.29264(10) 0.51717(14) 0.0151(4) Uani 1 1 d .
N6 N 0.91291(17) 0.43950(12) 0.40560(15) 0.0241(5) Uani 1 1 d .
H6A H 0.9565 0.4714 0.3941 0.029 Uiso 1 1 calc R
O1 O 0.89549(13) 0.26313(9) 0.68825(11) 0.0182(4) Uani 1 1 d .
O2 O 0.88984(13) 0.15966(9) 0.74298(12) 0.0196(4) Uani 1 1 d .
O3 O 1.04920(14) 0.21226(9) 0.75943(13) 0.0239(4) Uani 1 1 d .
C1 C 0.5314(2) 0.13216(12) 0.44742(16) 0.0177(5) Uani 1 1 d .
C2 C 0.5447(2) 0.13686(12) 0.35681(17) 0.0206(5) Uani 1 1 d .
H2A H 0.4894 0.1565 0.3114 0.025 Uiso 1 1 calc R
C3 C 0.6370(2) 0.11357(13) 0.33107(18) 0.0242(6) Uani 1 1 d .
C4 C 0.7164(2) 0.08380(14) 0.39741(18) 0.0251(6) Uani 1 1 d .
H4A H 0.7797 0.0681 0.3801 0.030 Uiso 1 1 calc R
C5 C 0.7062(2) 0.07612(13) 0.48889(17) 0.0216(5) Uani 1 1 d .
C6 C 0.6132(2) 0.10137(12) 0.51164(16) 0.0181(5) Uani 1 1 d .
C7 C 0.4347(2) 0.16184(14) 0.47523(18) 0.0248(6) Uani 1 1 d .
H7A H 0.4575 0.1941 0.5259 0.037 Uiso 1 1 calc R
H7B H 0.3928 0.1255 0.4956 0.037 Uiso 1 1 calc R
H7C H 0.3907 0.1853 0.4224 0.037 Uiso 1 1 calc R
C8 C 0.6493(3) 0.12106(16) 0.23206(19) 0.0344(7) Uani 1 1 d .
H8A H 0.7249 0.1280 0.2309 0.052 Uiso 1 1 calc R
H8B H 0.6075 0.1601 0.2038 0.052 Uiso 1 1 calc R
H8C H 0.6234 0.0799 0.1975 0.052 Uiso 1 1 calc R
C9 C 0.7938(2) 0.04289(15) 0.55954(19) 0.0291(6) Uani 1 1 d .
H9A H 0.7631 0.0063 0.5906 0.044 Uiso 1 1 calc R
H9B H 0.8269 0.0766 0.6052 0.044 Uiso 1 1 calc R
H9C H 0.8481 0.0242 0.5286 0.044 Uiso 1 1 calc R
C10 C 0.64812(19) 0.13758(12) 0.67592(16) 0.0158(5) Uani 1 1 d .
C11 C 0.5413(2) 0.04558(13) 0.63937(17) 0.0218(5) Uani 1 1 d .
H11A H 0.5011 0.0104 0.6044 0.026 Uiso 1 1 calc R
C12 C 0.5522(2) 0.05694(13) 0.73046(17) 0.0197(5) Uani 1 1 d .
H12A H 0.5216 0.0310 0.7724 0.024 Uiso 1 1 calc R
C13 C 0.6502(2) 0.14128(13) 0.84425(16) 0.0197(5) Uani 1 1 d .
H13A H 0.5860 0.1516 0.8695 0.024 Uiso 1 1 calc R
H13B H 0.6891 0.1843 0.8410 0.024 Uiso 1 1 calc R
C14 C 0.8001(2) 0.05464(13) 0.88069(17) 0.0222(5) Uani 1 1 d .
H14A H 0.8104 0.0576 0.8191 0.027 Uiso 1 1 calc R
C15 C 0.8626(2) 0.01227(13) 0.94324(18) 0.0244(6) Uani 1 1 d .
H15A H 0.9161 -0.0136 0.9230 0.029 Uiso 1 1 calc R
C16 C 0.7785(2) 0.04276(14) 1.05743(18) 0.0233(6) Uani 1 1 d .
H16A H 0.7708 0.0390 1.1196 0.028 Uiso 1 1 calc R
C17 C 0.7118(2) 0.08682(13) 1.00005(17) 0.0201(5) Uani 1 1 d .
H17A H 0.6598 0.1125 1.0227 0.024 Uiso 1 1 calc R
C18 C 0.7215(2) 0.09315(12) 0.90874(16) 0.0175(5) Uani 1 1 d .
C19 C 0.4649(2) 0.27451(13) 0.75326(18) 0.0212(5) Uani 1 1 d .
C20 C 0.4574(2) 0.27504(14) 0.84523(19) 0.0282(6) Uani 1 1 d .
H20A H 0.3951 0.2568 0.8616 0.034 Uiso 1 1 calc R
C21 C 0.5373(3) 0.30111(14) 0.91401(19) 0.0282(6) Uani 1 1 d .
C22 C 0.6258(2) 0.33111(14) 0.88910(18) 0.0243(6) Uani 1 1 d .
H22A H 0.6805 0.3499 0.9358 0.029 Uiso 1 1 calc R
C23 C 0.6360(2) 0.33425(13) 0.79712(17) 0.0203(5) Uani 1 1 d .
C24 C 0.5560(2) 0.30342(12) 0.73083(17) 0.0179(5) Uani 1 1 d .
C25 C 0.3765(2) 0.24271(15) 0.68205(18) 0.0272(6) Uani 1 1 d .
H25A H 0.3661 0.2688 0.6246 0.041 Uiso 1 1 calc R
H25B H 0.3099 0.2427 0.7051 0.041 Uiso 1 1 calc R
H25C H 0.3961 0.1960 0.6703 0.041 Uiso 1 1 calc R
C26 C 0.5276(3) 0.29718(18) 1.0140(2) 0.0473(9) Uani 1 1 d .
H26A H 0.5018 0.2521 1.0266 0.071 Uiso 1 1 calc R
H26B H 0.4768 0.3316 1.0259 0.071 Uiso 1 1 calc R
H26C H 0.5978 0.3053 1.0541 0.071 Uiso 1 1 calc R
C27 C 0.7267(2) 0.37291(13) 0.76992(18) 0.0227(6) Uani 1 1 d .
H27A H 0.7600 0.4028 0.8207 0.034 Uiso 1 1 calc R
H27B H 0.6988 0.4001 0.7148 0.034 Uiso 1 1 calc R
H27C H 0.7801 0.3409 0.7566 0.034 Uiso 1 1 calc R
C28 C 0.64707(19) 0.27146(12) 0.60508(16) 0.0153(5) Uani 1 1 d .
C29 C 0.50935(19) 0.34510(13) 0.56646(17) 0.0193(5) Uani 1 1 d .
H29A H 0.4502 0.3732 0.5710 0.023 Uiso 1 1 calc R
C30 C 0.5520(2) 0.33739(13) 0.49247(18) 0.0195(5) Uani 1 1 d .
H30A H 0.5287 0.3585 0.4340 0.023 Uiso 1 1 calc R
C31 C 0.7108(2) 0.27481(12) 0.45711(16) 0.0170(5) Uani 1 1 d .
H31A H 0.6692 0.2587 0.3969 0.020 Uiso 1 1 calc R
H31B H 0.7579 0.2374 0.4856 0.020 Uiso 1 1 calc R
C32 C 0.8526(2) 0.36543(13) 0.51268(17) 0.0204(5) Uani 1 1 d .
H32A H 0.8590 0.3509 0.5747 0.025 Uiso 1 1 calc R
C33 C 0.9162(2) 0.41735(13) 0.49123(18) 0.0222(5) Uani 1 1 d .
H33A H 0.9650 0.4384 0.5404 0.027 Uiso 1 1 calc R
C34 C 0.8407(2) 0.41119(14) 0.33837(18) 0.0238(6) Uani 1 1 d .
H34A H 0.8357 0.4272 0.2771 0.029 Uiso 1 1 calc R
C35 C 0.7720(2) 0.35922(13) 0.35304(17) 0.0185(5) Uani 1 1 d .
H35A H 0.7211 0.3409 0.3029 0.022 Uiso 1 1 calc R
C36 C 0.77903(19) 0.33487(12) 0.44151(16) 0.0167(5) Uani 1 1 d .
C37 C 0.9515(2) 0.21190(12) 0.73215(16) 0.0178(5) Uani 1 1 d .
C38 C 0.0613(2) 0.04576(14) 0.7419(2) 0.0292(6) Uani 1 1 d .
H38A H 0.1127 0.0513 0.8015 0.035 Uiso 1 1 calc R
H38B H 0.0029 0.0791 0.7396 0.035 Uiso 1 1 calc R
Cl1 Cl 0.12714(7) 0.06112(4) 0.64979(5) 0.0415(2) Uani 1 1 d .
Cl2 Cl 0.00822(7) -0.03695(4) 0.73404(6) 0.04070(19) Uani 1 1 d .

loop_
_atom_site_aniso_label
_atom_site_aniso_U_11
_atom_site_aniso_U_22
_atom_site_aniso_U_33
_atom_site_aniso_U_23
_atom_site_aniso_U_13
_atom_site_aniso_U_12
Pd 0.01449(10) 0.01267(10) 0.01232(10) 0.00042(7) 0.00177(7) 0.00116(7)
N1 0.0206(11) 0.0153(10) 0.0143(10) -0.0007(8) 0.0025(8) -0.0034(8)
N2 0.0203(11) 0.0152(10) 0.0140(10) 0.0017(8) 0.0036(8) 0.0014(8)
N3 0.0253(12) 0.0201(11) 0.0214(11) 0.0041(9) -0.0007(9) 0.0018(9)
N4 0.0162(10) 0.0161(10) 0.0161(10) 0.0022(8) 0.0047(8) 0.0025(8)
N5 0.0158(10) 0.0149(10) 0.0145(10) 0.0023(8) 0.0025(8) 0.0002(8)
N6 0.0178(11) 0.0254(12) 0.0309(13) 0.0006(10) 0.0091(9) -0.0049(9)
O1 0.0166(9) 0.0172(9) 0.0195(9) 0.0005(7) 0.0008(7) 0.0008(7)
O2 0.0192(9) 0.0182(9) 0.0197(9) 0.0031(7) 0.0001(7) 0.0031(7)
O3 0.0156(9) 0.0259(10) 0.0270(10) -0.0013(8) -0.0027(7) 0.0044(7)
C1 0.0220(13) 0.0121(12) 0.0181(12) -0.0031(9) 0.0021(10) -0.0032(10)
C2 0.0263(14) 0.0158(12) 0.0173(12) -0.0013(10) -0.0010(10) 0.0007(10)
C3 0.0361(16) 0.0178(13) 0.0202(13) -0.0035(10) 0.0093(11) -0.0021(11)
C4 0.0291(15) 0.0254(14) 0.0223(13) -0.0015(11) 0.0089(11) 0.0063(12)
C5 0.0268(14) 0.0178(13) 0.0194(13) -0.0010(10) 0.0032(11) 0.0041(11)
C6 0.0248(13) 0.0152(12) 0.0134(12) -0.0029(10) 0.0021(10) -0.0035(10)
C7 0.0227(14) 0.0283(15) 0.0221(13) -0.0026(11) 0.0015(11) 0.0029(11)
C8 0.0516(19) 0.0360(17) 0.0183(14) 0.0014(12) 0.0134(13) 0.0079(15)
C9 0.0342(16) 0.0284(15) 0.0245(14) -0.0001(12) 0.0059(12) 0.0113(13)
C10 0.0182(12) 0.0147(12) 0.0137(11) 0.0017(9) 0.0012(9) 0.0053(10)
C11 0.0247(14) 0.0191(13) 0.0215(13) -0.0019(10) 0.0044(10) -0.0047(11)
C12 0.0194(13) 0.0180(13) 0.0219(13) 0.0018(10) 0.0045(10) -0.0013(10)
C13 0.0251(14) 0.0183(13) 0.0160(12) -0.0012(10) 0.0054(10) 0.0021(10)
C14 0.0275(14) 0.0234(14) 0.0158(12) -0.0013(10) 0.0048(10) 0.0025(11)
C15 0.0309(15) 0.0201(14) 0.0207(13) -0.0027(11) 0.0021(11) 0.0046(11)
C16 0.0245(14) 0.0276(14) 0.0176(12) 0.0038(11) 0.0040(10) -0.0060(11)
C17 0.0182(13) 0.0236(14) 0.0192(12) 0.0008(10) 0.0053(10) -0.0011(10)
C18 0.0205(13) 0.0155(12) 0.0151(12) 0.0002(10) 0.0006(9) -0.0017(10)
C19 0.0268(14) 0.0145(12) 0.0255(14) -0.0028(10) 0.0125(11) -0.0010(10)
C20 0.0358(16) 0.0250(14) 0.0298(15) -0.0032(12) 0.0209(13) -0.0073(12)
C21 0.0452(18) 0.0226(14) 0.0211(14) -0.0040(11) 0.0166(13) -0.0034(12)
C22 0.0291(14) 0.0242(14) 0.0200(13) -0.0034(11) 0.0061(11) -0.0014(12)
C23 0.0235(13) 0.0159(12) 0.0225(13) 0.0011(10) 0.0071(10) 0.0027(10)
C24 0.0238(13) 0.0126(12) 0.0191(12) 0.0004(9) 0.0086(10) 0.0055(10)
C25 0.0296(15) 0.0299(15) 0.0256(14) -0.0008(12) 0.0135(12) -0.0067(12)
C26 0.068(2) 0.054(2) 0.0267(17) -0.0114(15) 0.0233(17) -0.0241(18)
C27 0.0216(13) 0.0222(13) 0.0244(14) -0.0018(11) 0.0053(11) -0.0031(11)
C28 0.0159(12) 0.0147(11) 0.0153(12) -0.0010(9) 0.0035(9) -0.0019(9)
C29 0.0151(12) 0.0168(12) 0.0255(13) 0.0053(10) 0.0033(10) 0.0031(10)
C30 0.0173(12) 0.0185(13) 0.0221(13) 0.0057(10) 0.0026(10) 0.0014(10)
C31 0.0189(12) 0.0178(12) 0.0150(12) -0.0005(10) 0.0051(10) 0.0017(10)
C32 0.0201(13) 0.0228(13) 0.0183(12) 0.0007(10) 0.0039(10) 0.0030(10)
C33 0.0162(13) 0.0253(14) 0.0239(13) -0.0012(11) 0.0010(10) -0.0002(11)
C34 0.0231(14) 0.0283(15) 0.0216(13) 0.0021(11) 0.0081(11) -0.0009(11)
C35 0.0196(13) 0.0194(13) 0.0165(12) -0.0018(10) 0.0034(10) 0.0001(10)
C36 0.0161(12) 0.0171(12) 0.0186(12) -0.0016(10) 0.0073(10) 0.0037(10)
C37 0.0221(13) 0.0176(13) 0.0126(11) -0.0021(9) 0.0015(10) 0.0032(10)
C38 0.0330(16) 0.0202(14) 0.0323(15) -0.0033(12) 0.0022(12) 0.0023(12)
Cl1 0.0608(5) 0.0319(4) 0.0335(4) -0.0006(3) 0.0136(4) 0.0019(4)
Cl2 0.0456(5) 0.0266(4) 0.0442(5) -0.0011(3) -0.0035(4) -0.0065(3)

loop_
_atom_type_symbol
_atom_type_description
_atom_type_scat_dispersion_real
_atom_type_scat_dispersion_imag
_atom_type_scat_source
C C 0.0033 0.0016 'International Tables Vol C Tables 4.2.6.8 and 6.1.1.4'
H H 0.0000 0.0000 'International Tables Vol C Tables 4.2.6.8 and 6.1.1.4'
N N 0.0061 0.0033 'International Tables Vol C Tables 4.2.6.8 and 6.1.1.4'
Cl Cl 0.1484 0.1585 'International Tables Vol C Tables 4.2.6.8 and 6.1.1.4'
Pd Pd -0.9988 1.0072 'International Tables Vol C Tables 4.2.6.8 and 6.1.1.4'
O O 0.0106 0.0060 'International Tables Vol C Tables 4.2.6.8 and 6.1.1.4'

loop_
_geom_angle_atom_site_label_1
_geom_angle_atom_site_label_2
_geom_angle_atom_site_label_3
_geom_angle
C10 Pd C28 91.88(10)
C10 Pd O2 99.77(8)
C28 Pd O2 168.35(8)
C10 Pd O1 164.91(8)
C28 Pd O1 103.19(8)
O2 Pd O1 65.16(7)
C10 Pd C37 132.32(9)
C28 Pd C37 135.77(9)
O2 Pd C37 32.58(7)
O1 Pd C37 32.59(7)
C10 N1 C11 111.0(2)
C10 N1 C6 123.9(2)
C11 N1 C6 125.0(2)
C10 N2 C12 111.5(2)
C10 N2 C13 124.5(2)
C12 N2 C13 123.9(2)
C16 N3 C15 116.8(2)
C28 N4 C29 110.3(2)
C28 N4 C24 123.6(2)
C29 N4 C24 125.6(2)
C28 N5 C30 111.3(2)
C28 N5 C31 124.6(2)
C30 N5 C31 124.0(2)
C34 N6 C33 117.0(2)
C37 O1 Pd 91.07(14)
C37 O2 Pd 91.49(14)
C2 C1 C6 117.5(2)
C2 C1 C7 120.8(2)
C6 C1 C7 121.6(2)
C1 C2 C3 121.6(2)
C4 C3 C2 118.8(2)
C4 C3 C8 121.3(2)
C2 C3 C8 119.9(3)
C3 C4 C5 122.1(2)
C4 C5 C6 116.9(2)
C4 C5 C9 120.9(2)
C6 C5 C9 122.2(2)
C1 C6 C5 123.0(2)
C1 C6 N1 118.3(2)
C5 C6 N1 118.7(2)
N2 C10 N1 104.2(2)
N2 C10 Pd 126.51(18)
N1 C10 Pd 128.74(17)
C12 C11 N1 106.4(2)
C11 C12 N2 106.9(2)
N2 C13 C18 112.4(2)
C15 C14 C18 119.1(2)
N3 C15 C14 124.0(2)
N3 C16 C17 123.7(2)
C16 C17 C18 119.2(2)
C17 C18 C14 117.3(2)
C17 C18 C13 120.5(2)
C14 C18 C13 122.2(2)
C20 C19 C24 117.6(3)
C20 C19 C25 119.6(2)
C24 C19 C25 122.8(2)
C21 C20 C19 122.4(3)
C20 C21 C22 118.6(2)
C20 C21 C26 120.2(3)
C22 C21 C26 121.2(3)
C23 C22 C21 121.6(3)
C22 C23 C24 117.5(2)
C22 C23 C27 121.1(2)
C24 C23 C27 121.4(2)
C23 C24 C19 122.2(2)
C23 C24 N4 118.0(2)
C19 C24 N4 119.8(2)
N5 C28 N4 104.4(2)
N5 C28 Pd 127.26(17)
N4 C28 Pd 128.34(17)
C30 C29 N4 107.3(2)
C29 C30 N5 106.7(2)
N5 C31 C36 111.56(19)
C33 C32 C36 118.8(2)
N6 C33 C32 123.9(2)
N6 C34 C35 123.5(2)
C36 C35 C34 119.0(2)
C35 C36 C32 117.8(2)
C35 C36 C31 119.4(2)
C32 C36 C31 122.7(2)
O3 C37 O2 123.5(2)
O3 C37 O1 124.2(2)
O2 C37 O1 112.2(2)
O3 C37 Pd 178.25(19)
O2 C37 Pd 55.93(12)
O1 C37 Pd 56.34(12)
Cl2 C38 Cl1 110.22(15)

loop_
_geom_bond_atom_site_label_1
_geom_bond_atom_site_label_2
_geom_bond_distance
Pd C10 1.973(2)
Pd C28 1.980(2)
Pd O2 2.0412(17)
Pd O1 2.0506(17)
Pd C37 2.463(3)
N1 C10 1.362(3)
N1 C11 1.390(3)
N1 C6 1.454(3)
N2 C10 1.351(3)
N2 C12 1.381(3)
N2 C13 1.461(3)
N3 C16 1.330(3)
N3 C15 1.332(3)
N4 C28 1.364(3)
N4 C29 1.391(3)
N4 C24 1.443(3)
N5 C28 1.348(3)
N5 C30 1.388(3)
N5 C31 1.469(3)
N6 C34 1.330(3)
N6 C33 1.334(3)
O1 C37 1.327(3)
O2 C37 1.327(3)
O3 C37 1.229(3)
C1 C2 1.391(3)
C1 C6 1.396(3)
C1 C7 1.501(3)
C2 C3 1.390(4)
C3 C4 1.387(4)
C3 C8 1.515(3)
C4 C5 1.396(3)
C5 C6 1.394(4)
C5 C9 1.512(4)
C11 C12 1.346(3)
C13 C18 1.510(3)
C14 C15 1.373(4)
C14 C18 1.390(4)
C16 C17 1.379(4)
C17 C18 1.390(3)
C19 C20 1.386(4)
C19 C24 1.398(4)
C19 C25 1.511(4)
C20 C21 1.382(4)
C21 C22 1.392(4)
C21 C26 1.514(4)
C22 C23 1.397(3)
C23 C24 1.400(4)
C23 C27 1.510(3)
C29 C30 1.331(3)
C31 C36 1.517(3)
C32 C33 1.385(4)
C32 C36 1.394(4)
C34 C35 1.396(4)
C35 C36 1.381(3)
C38 Cl2 1.762(3)
C38 Cl1 1.772(3)

loop_
_geom_torsion_atom_site_label_1
_geom_torsion_atom_site_label_2
_geom_torsion_atom_site_label_3
_geom_torsion_atom_site_label_4
_geom_torsion
C10 Pd O1 C37 -2.5(4)
C28 Pd O1 C37 -179.01(13)
O2 Pd O1 C37 1.08(12)
C10 Pd O2 C37 177.96(14)
C28 Pd O2 C37 -1.6(5)
O1 Pd O2 C37 -1.08(12)
C6 C1 C2 C3 -1.7(4)
C7 C1 C2 C3 175.8(2)
C1 C2 C3 C4 1.3(4)
C1 C2 C3 C8 -178.6(2)
C2 C3 C4 C5 0.4(4)
C8 C3 C4 C5 -179.6(3)
C3 C4 C5 C6 -1.6(4)
C3 C4 C5 C9 179.5(3)
C2 C1 C6 C5 0.5(4)
C7 C1 C6 C5 -177.0(2)
C2 C1 C6 N1 -179.6(2)
C7 C1 C6 N1 3.0(3)
C4 C5 C6 C1 1.1(4)
C9 C5 C6 C1 -180.0(2)
C4 C5 C6 N1 -178.9(2)
C9 C5 C6 N1 0.1(4)
C10 N1 C6 C1 -100.9(3)
C11 N1 C6 C1 81.4(3)
C10 N1 C6 C5 79.0(3)
C11 N1 C6 C5 -98.6(3)
C12 N2 C10 N1 1.3(3)
C13 N2 C10 N1 178.1(2)
C12 N2 C10 Pd -170.53(17)
C13 N2 C10 Pd 6.2(3)
C11 N1 C10 N2 -1.0(3)
C6 N1 C10 N2 -178.9(2)
C11 N1 C10 Pd 170.64(18)
C6 N1 C10 Pd -7.3(3)
C28 Pd C10 N2 -113.8(2)
O2 Pd C10 N2 66.3(2)
O1 Pd C10 N2 69.6(4)
C37 Pd C10 N2 67.8(2)
C28 Pd C10 N1 76.3(2)
O2 Pd C10 N1 -103.6(2)
O1 Pd C10 N1 -100.2(3)
C37 Pd C10 N1 -102.1(2)
C10 N1 C11 C12 0.3(3)
C6 N1 C11 C12 178.2(2)
N1 C11 C12 N2 0.5(3)
C10 N2 C12 C11 -1.2(3)
C13 N2 C12 C11 -178.0(2)
C10 N2 C13 C18 -111.7(3)
C12 N2 C13 C18 64.6(3)
C16 N3 C15 C14 -0.8(4)
C18 C14 C15 N3 0.1(4)
C15 N3 C16 C17 0.7(4)
N3 C16 C17 C18 0.1(4)
C16 C17 C18 C14 -0.8(4)
C16 C17 C18 C13 -179.6(2)
C15 C14 C18 C17 0.7(4)
C15 C14 C18 C13 179.5(2)
N2 C13 C18 C17 -141.3(2)
N2 C13 C18 C14 40.0(3)
C24 C19 C20 C21 -1.8(4)
C25 C19 C20 C21 177.6(3)
C19 C20 C21 C22 3.5(4)
C19 C20 C21 C26 -176.9(3)
C20 C21 C22 C23 -1.1(4)
C26 C21 C22 C23 179.2(3)
C21 C22 C23 C24 -2.7(4)
C21 C22 C23 C27 173.9(3)
C22 C23 C24 C19 4.5(4)
C27 C23 C24 C19 -172.1(2)
C22 C23 C24 N4 -178.1(2)
C27 C23 C24 N4 5.3(3)
C20 C19 C24 C23 -2.3(4)
C25 C19 C24 C23 178.3(2)
C20 C19 C24 N4 -179.7(2)
C25 C19 C24 N4 0.9(4)
C28 N4 C24 C23 65.6(3)
C29 N4 C24 C23 -105.7(3)
C28 N4 C24 C19 -116.8(3)
C29 N4 C24 C19 71.9(3)
C30 N5 C28 N4 -0.8(3)
C31 N5 C28 N4 175.0(2)
C30 N5 C28 Pd -179.12(17)
C31 N5 C28 Pd -3.3(3)
C29 N4 C28 N5 0.3(3)
C24 N4 C28 N5 -172.1(2)
C29 N4 C28 Pd 178.64(18)
C24 N4 C28 Pd 6.2(3)
C10 Pd C28 N5 -111.4(2)
O2 Pd C28 N5 68.2(5)
O1 Pd C28 N5 67.7(2)
C37 Pd C28 N5 67.0(3)
C10 Pd C28 N4 70.6(2)
O2 Pd C28 N4 -109.8(4)
O1 Pd C28 N4 -110.3(2)
C37 Pd C28 N4 -111.0(2)
C28 N4 C29 C30 0.3(3)
C24 N4 C29 C30 172.5(2)
N4 C29 C30 N5 -0.7(3)
C28 N5 C30 C29 0.9(3)
C31 N5 C30 C29 -174.9(2)
C28 N5 C31 C36 -108.2(3)
C30 N5 C31 C36 67.1(3)
C34 N6 C33 C32 2.8(4)
C36 C32 C33 N6 -1.3(4)
C33 N6 C34 C35 -1.8(4)
N6 C34 C35 C36 -0.7(4)
C34 C35 C36 C32 2.3(3)
C34 C35 C36 C31 -175.3(2)
C33 C32 C36 C35 -1.3(3)
C33 C32 C36 C31 176.1(2)
N5 C31 C36 C35 -118.7(2)
N5 C31 C36 C32 64.0(3)
Pd O2 C37 O3 -178.0(2)
Pd O2 C37 O1 1.64(19)
Pd O1 C37 O3 178.0(2)
Pd O1 C37 O2 -1.63(19)
C10 Pd C37 O3 70(7)
C28 Pd C37 O3 -108(7)
O2 Pd C37 O3 72(7)
O1 Pd C37 O3 -110(7)
C10 Pd C37 O2 -2.71(18)
C28 Pd C37 O2 179.55(13)
O1 Pd C37 O2 178.2(2)
C10 Pd C37 O1 179.11(13)
C28 Pd C37 O1 1.38(19)
O2 Pd C37 O1 -178.2(2)
